data_4504273
loop_
_publ_author_name
'Marivel, Samipillai'
'Shimpi, Manishkumar R.'
'Pedireddi, Venkateswara Rao'

_publ_section_title
;
 Novel Supramolecular Assemblies of Coordination Polymers of Zn(II) and
 Bis(4-nitrophenyl)phosphoric Acid with Some Aza-Donor Compounds
;
_journal_issue 9
_journal_name_full 'Crystal Growth &amp; Design'
_journal_page_first 1791
_journal_paper_doi 10.1021/cg070194v
_journal_volume 7
_journal_year 2007
_chemical_formula_moiety '2(C12 H8 N2 O8 P1) Zn1, C10 H8 N2'
_chemical_formula_sum 'C34 H24 N6 O16 P2 Zn'
_chemical_formula_weight 899.90
_chemical_name_systematic
; 
 4,4'-bipyridyl-Bis[Di-(4-nitrophenyl)phosphato]
Zinc(II) complex 
 
;
_space_group_IT_number 15
_symmetry_cell_setting monoclinic
_symmetry_space_group_name_Hall '-C 2yc'
_symmetry_space_group_name_H-M 'C 1 2/c 1'
_atom_sites_solution_hydrogens geom
_atom_sites_solution_primary direct
_atom_sites_solution_secondary difmap
_audit_creation_method SHELXL-97
_cell_angle_alpha 90
_cell_angle_beta 106.76(1)
_cell_angle_gamma 90
_cell_formula_units_Z 4
_cell_length_a 30.154(5)
_cell_length_b 5.396(1)
_cell_length_c 22.978(4)
_cell_measurement_temperature 298(2)
_cell_volume 3580.0(11)
_computing_cell_refinement SMART
_computing_data_collection SMART
_computing_data_reduction SAINTPLUS
_computing_structure_refinement 'SHELXTL (Sheldrick, 1997)'
_computing_structure_solution 'SHELXTL (Sheldrick, 1990)'
_diffrn_ambient_temperature 298(2)
_diffrn_measured_fraction_theta_full 1.000
_diffrn_measured_fraction_theta_max 1.000
_diffrn_measurement_device_type 'Bruker APEX CCD-Area detector'
_diffrn_measurement_method SMART
_diffrn_radiation_monochromator graphite
_diffrn_radiation_source 'fine-focus sealed tube'
_diffrn_radiation_type MoK\a
_diffrn_radiation_wavelength 0.71073
_diffrn_reflns_av_R_equivalents 0.0252
_diffrn_reflns_av_sigmaI/netI 0.0417
_diffrn_reflns_limit_h_max 35
_diffrn_reflns_limit_h_min -35
_diffrn_reflns_limit_k_max 6
_diffrn_reflns_limit_k_min -4
_diffrn_reflns_limit_l_max 27
_diffrn_reflns_limit_l_min -23
_diffrn_reflns_number 8532
_diffrn_reflns_theta_full 25.00
_diffrn_reflns_theta_max 25.00
_diffrn_reflns_theta_min 1.41
_exptl_absorpt_coefficient_mu 0.862
_exptl_absorpt_correction_type empirical
_exptl_absorpt_process_details '(SADABS; Sheldrick, 1996)'
_exptl_crystal_colour Colorless
_exptl_crystal_density_diffrn 1.655
_exptl_crystal_density_method 'not measured'
_exptl_crystal_description Blocks
_exptl_crystal_F_000 1832
_exptl_crystal_size_max 0.30
_exptl_crystal_size_mid 0.25
_exptl_crystal_size_min 0.20
_refine_diff_density_max 0.454
_refine_diff_density_min -0.443
_refine_diff_density_rms 0.087
_refine_ls_extinction_method none
_refine_ls_goodness_of_fit_ref 0.957
_refine_ls_hydrogen_treatment mixed
_refine_ls_matrix_type full
_refine_ls_number_parameters 336
_refine_ls_number_reflns 3155
_refine_ls_number_restraints 0
_refine_ls_restrained_S_all 0.957
_refine_ls_R_factor_all 0.0507
_refine_ls_R_factor_gt 0.0368
_refine_ls_shift/su_max 0.012
_refine_ls_shift/su_mean 0.001
_refine_ls_structure_factor_coef Fsqd
_refine_ls_weighting_details 'calc w=1/[\s^2^(Fo^2^)+(0.0686P)^2^+0.0000P] where P=(Fo^2^+2Fc^2^)/3'
_refine_ls_weighting_scheme calc
_refine_ls_wR_factor_gt 0.0943
_refine_ls_wR_factor_ref 0.1083
_reflns_number_gt 2175
_reflns_number_total 3155
_reflns_threshold_expression >2sigma(I)
_cod_data_source_file cg070194vsi20070227_085133.cif
_cod_data_source_block 1a
_cod_depositor_comments
;
The following automatic conversions were performed:

'_symmetry_cell_setting' value 'Monoclinic' changed to 'monoclinic'
according to /home/saulius/struct/CIF-dictionaries/cif_core.dic
dictionary named 'cif_core.dic' version 2.4.1 from 2010-06-29.

Automatic conversion script
Id: cif_fix_values 1715 2011-07-08 13:25:40Z adriana 
;
_cod_original_cell_volume 3580(1)
_cod_original_sg_symbol_H-M 'C 2/c'
_cod_database_code 4504273

loop_
_symmetry_equiv_pos_as_xyz
'x, y, z'
'-x, y, -z+1/2'
'x+1/2, y+1/2, z'
'-x+1/2, y+1/2, -z+1/2'
'-x, -y, -z'
'x, -y, z-1/2'
'-x+1/2, -y+1/2, -z'
'x+1/2, -y+1/2, z-1/2'

loop_
_atom_site_label
_atom_site_type_symbol
_atom_site_fract_x
_atom_site_fract_y
_atom_site_fract_z
_atom_site_U_iso_or_equiv
_atom_site_adp_type
_atom_site_occupancy
_atom_site_symmetry_multiplicity
_atom_site_calc_flag
_atom_site_refinement_flags
Zn1 Zn 0.0000 0.0000 0.0000 0.02575(17) Uani 1 2 d S
P1 P 0.07421(2) -0.48774(14) 0.02942(3) 0.0263(2) Uani 1 1 d .
O3 O 0.05419(7) -0.2413(4) 0.01328(9) 0.0349(5) Uani 1 1 d .
O2 O 0.11327(8) -0.4424(5) 0.09228(10) 0.0560(7) Uani 1 1 d .
O1 O 0.10239(8) -0.5638(4) -0.01662(11) 0.0436(6) Uani 1 1 d .
N1 N -0.00328(9) -0.0492(5) 0.09428(11) 0.0323(6) Uani 1 1 d .
C14 C 0.20177(11) -0.1850(6) -0.06932(15) 0.0403(8) Uani 1 1 d .
C11 C 0.13467(10) -0.4223(6) -0.03349(15) 0.0361(8) Uani 1 1 d .
N21 N 0.23919(10) -0.0625(6) -0.08712(14) 0.0508(8) Uani 1 1 d .
C15 C 0.18254(13) -0.3943(7) -0.09955(17) 0.0481(9) Uani 1 1 d .
O22 O 0.25550(9) 0.1267(6) -0.06132(13) 0.0709(9) Uani 1 1 d .
C12 C 0.15369(12) -0.2071(7) -0.00450(17) 0.0433(9) Uani 1 1 d .
O21 O 0.25206(10) -0.1562(6) -0.12763(14) 0.0788(9) Uani 1 1 d .
O12 O 0.20970(13) -1.2758(7) 0.27136(18) 0.1116(14) Uani 1 1 d .
C21 C 0.12977(11) -0.6248(7) 0.13535(14) 0.0416(8) Uani 1 1 d .
C22 C 0.16394(14) -0.7787(8) 0.13281(18) 0.0539(10) Uani 1 1 d .
C13 C 0.18771(12) -0.0878(7) -0.02259(16) 0.0441(9) Uani 1 1 d .
O11 O 0.15629(14) -1.1608(7) 0.30954(15) 0.1055(12) Uani 1 1 d .
N11 N 0.17760(14) -1.1462(7) 0.27202(18) 0.0736(11) Uani 1 1 d .
C24 C 0.16267(13) -0.9574(7) 0.22471(16) 0.0492(9) Uani 1 1 d .
C23 C 0.18025(15) -0.9507(8) 0.1776(2) 0.0623(12) Uani 1 1 d .
C16 C 0.14838(13) -0.5102(7) -0.08158(17) 0.0459(9) Uani 1 1 d .
C25 C 0.1299(2) -0.7986(12) 0.2288(3) 0.107(2) Uani 1 1 d .
C26 C 0.1129(2) -0.6300(13) 0.1832(3) 0.110(3) Uani 1 1 d .
O4 O 0.04611(7) -0.7030(4) 0.03377(9) 0.0353(5) Uani 1 1 d .
C34 C -0.00118(10) -0.0667(6) 0.21722(13) 0.0316(7) Uani 1 1 d .
C35A C -0.0396(2) -0.0193(13) 0.1110(3) 0.0335(15) Uani 0.50 1 d P
C33A C -0.0404(2) -0.0259(13) 0.1707(3) 0.0394(16) Uani 0.50 1 d P
C36 C 0.0025(2) -0.2652(12) 0.1248(3) 0.0381(15) Uani 0.50 1 d P
C32 C 0.0045(2) -0.2793(13) 0.1859(3) 0.0419(16) Uani 0.50 1 d P
C32A C 0.0400(2) -0.1013(13) 0.2008(3) 0.0349(15) Uani 0.50 1 d P
C36A C 0.0391(2) -0.0859(12) 0.1408(3) 0.0345(15) Uani 0.50 1 d P
C35 C -0.0148(3) 0.1468(14) 0.1221(3) 0.0428(17) Uani 0.50 1 d P
C33 C -0.0129(2) 0.1501(13) 0.1833(3) 0.0417(16) Uani 0.50 1 d P
H16 H 0.1367(10) -0.637(6) -0.0982(13) 0.028(9) Uiso 1 1 d .
H13 H 0.2021(10) 0.054(6) -0.0033(14) 0.034(9) Uiso 1 1 d .
H15 H 0.1956(13) -0.456(7) -0.1268(18) 0.072(13) Uiso 1 1 d .
H12 H 0.1487(11) -0.139(7) 0.0288(17) 0.057(11) Uiso 1 1 d .
H22 H 0.1796(14) -0.773(8) 0.107(2) 0.095(16) Uiso 1 1 d .
H23 H 0.2002(15) -1.059(8) 0.175(2) 0.091(16) Uiso 1 1 d .
H25 H 0.1303(17) -0.788(10) 0.261(2) 0.11(2) Uiso 1 1 d .
H26 H 0.1041(14) -0.507(7) 0.1933(18) 0.055(13) Uiso 1 1 d .

loop_
_atom_site_aniso_label
_atom_site_aniso_U_11
_atom_site_aniso_U_22
_atom_site_aniso_U_33
_atom_site_aniso_U_23
_atom_site_aniso_U_13
_atom_site_aniso_U_12
Zn1 0.0366(3) 0.0212(3) 0.0223(3) 0.00135(19) 0.0131(2) 0.0007(2)
P1 0.0297(4) 0.0238(5) 0.0249(4) 0.0010(3) 0.0073(3) -0.0015(4)
O3 0.0399(12) 0.0258(12) 0.0427(12) 0.0031(9) 0.0178(10) 0.0044(10)
O2 0.0581(15) 0.0539(17) 0.0409(14) 0.0189(12) -0.0100(11) -0.0197(12)
O1 0.0488(13) 0.0314(13) 0.0618(16) -0.0151(11) 0.0336(12) -0.0080(11)
N1 0.0439(16) 0.0305(16) 0.0251(13) 0.0014(11) 0.0142(12) 0.0012(12)
C14 0.0378(18) 0.043(2) 0.045(2) -0.0027(16) 0.0191(15) -0.0038(16)
C11 0.0344(17) 0.0301(18) 0.049(2) -0.0025(15) 0.0191(15) 0.0008(14)
N21 0.0516(18) 0.057(2) 0.0514(19) -0.0059(16) 0.0279(15) -0.0100(16)
C15 0.054(2) 0.050(2) 0.049(2) -0.0161(18) 0.0300(18) -0.0077(19)
O22 0.0749(19) 0.069(2) 0.083(2) -0.0251(17) 0.0458(16) -0.0379(17)
C12 0.050(2) 0.041(2) 0.047(2) -0.0150(17) 0.0284(17) -0.0093(17)
O21 0.087(2) 0.084(2) 0.090(2) -0.0255(18) 0.0656(18) -0.0245(18)
O12 0.102(3) 0.087(3) 0.131(3) 0.048(2) 0.009(2) 0.032(2)
C21 0.0397(19) 0.051(2) 0.0285(18) 0.0100(16) 0.0011(14) -0.0060(18)
C22 0.065(3) 0.051(3) 0.057(3) 0.004(2) 0.036(2) -0.002(2)
C13 0.049(2) 0.042(2) 0.046(2) -0.0133(17) 0.0209(17) -0.0140(18)
O11 0.153(3) 0.101(3) 0.066(2) 0.041(2) 0.036(2) 0.006(3)
N11 0.083(3) 0.060(3) 0.064(3) 0.017(2) -0.001(2) -0.001(2)
C24 0.054(2) 0.050(2) 0.0341(19) 0.0106(16) -0.0009(16) 0.0062(19)
C23 0.061(3) 0.052(3) 0.082(3) 0.013(2) 0.033(2) 0.017(2)
C16 0.054(2) 0.040(2) 0.051(2) -0.0213(18) 0.0256(18) -0.0152(19)
C25 0.148(5) 0.137(5) 0.060(3) 0.053(3) 0.067(4) 0.071(4)
C26 0.122(5) 0.136(6) 0.100(4) 0.068(4) 0.077(4) 0.093(5)
O4 0.0407(12) 0.0293(12) 0.0365(11) 0.0010(9) 0.0123(9) -0.0060(10)
C34 0.0377(17) 0.0359(19) 0.0241(16) 0.0001(14) 0.0135(13) -0.0009(14)
C35A 0.031(3) 0.044(4) 0.024(3) 0.000(3) 0.005(3) -0.005(3)
C33A 0.034(3) 0.057(5) 0.031(3) 0.004(3) 0.016(3) 0.003(3)
C36 0.054(4) 0.038(4) 0.027(3) 0.003(3) 0.021(3) 0.001(3)
C32 0.055(4) 0.042(4) 0.036(4) 0.005(3) 0.024(3) 0.005(4)
C32A 0.037(3) 0.044(4) 0.026(3) 0.001(3) 0.013(3) 0.006(3)
C36A 0.035(3) 0.042(4) 0.026(3) 0.003(3) 0.009(3) 0.007(3)
C35 0.060(5) 0.046(5) 0.024(3) 0.005(3) 0.015(3) 0.014(4)
C33 0.054(4) 0.038(4) 0.034(4) 0.000(3) 0.015(3) 0.006(4)

loop_
_atom_type_symbol
_atom_type_description
_atom_type_scat_dispersion_real
_atom_type_scat_dispersion_imag
_atom_type_scat_source
C C 0.0033 0.0016 'International Tables Vol C Tables 4.2.6.8 and 6.1.1.4'
H H 0.0000 0.0000 'International Tables Vol C Tables 4.2.6.8 and 6.1.1.4'
N N 0.0061 0.0033 'International Tables Vol C Tables 4.2.6.8 and 6.1.1.4'
O O 0.0106 0.0060 'International Tables Vol C Tables 4.2.6.8 and 6.1.1.4'
P P 0.1023 0.0942 'International Tables Vol C Tables 4.2.6.8 and 6.1.1.4'
Zn Zn 0.2839 1.4301 'International Tables Vol C Tables 4.2.6.8 and 6.1.1.4'

loop_
_geom_angle_atom_site_label_1
_geom_angle_atom_site_label_2
_geom_angle_atom_site_label_3
_geom_angle
_geom_angle_site_symmetry_1
_geom_angle_site_symmetry_3
O3 Zn1 O3 180.00(12) . 5
O3 Zn1 O4 90.87(8) . 1_565
O3 Zn1 O4 89.13(8) 5 1_565
O3 Zn1 O4 89.13(8) . 5_545
O3 Zn1 O4 90.87(8) 5 5_545
O4 Zn1 O4 180.00(18) 1_565 5_545
O3 Zn1 N1 87.88(9) . 5
O3 Zn1 N1 92.12(9) 5 5
O4 Zn1 N1 93.33(8) 1_565 5
O4 Zn1 N1 86.67(8) 5_545 5
O3 Zn1 N1 92.12(9) . .
O3 Zn1 N1 87.88(9) 5 .
O4 Zn1 N1 86.67(8) 1_565 .
O4 Zn1 N1 93.33(8) 5_545 .
N1 Zn1 N1 180.00(18) 5 .
O4 P1 O3 122.40(12) . .
O4 P1 O1 105.83(12) . .
O3 P1 O1 109.05(12) . .
O4 P1 O2 110.58(12) . .
O3 P1 O2 103.45(13) . .
O1 P1 O2 104.18(14) . .
P1 O3 Zn1 150.58(13) . .
C21 O2 P1 123.9(2) . .
C11 O1 P1 126.93(19) . .
C35A N1 C35 52.2(4) . .
C35A N1 C36 86.9(4) . .
C35 N1 C36 116.8(4) . .
C35A N1 C36A 117.0(4) . .
C35 N1 C36A 93.0(4) . .
C36 N1 C36A 62.3(4) . .
C35A N1 Zn1 124.5(3) . .
C35 N1 Zn1 117.7(3) . .
C36 N1 Zn1 125.3(3) . .
C36A N1 Zn1 117.9(3) . .
C15 C14 C13 122.3(3) . .
C15 C14 N21 118.7(3) . .
C13 C14 N21 119.0(3) . .
C16 C11 O1 115.9(3) . .
C16 C11 C12 120.0(3) . .
O1 C11 C12 124.0(3) . .
O22 N21 O21 123.4(3) . .
O22 N21 C14 118.7(3) . .
O21 N21 C14 117.9(3) . .
C14 C15 C16 118.1(3) . .
C13 C12 C11 119.4(3) . .
C22 C21 C26 120.2(4) . .
C22 C21 O2 122.2(3) . .
C26 C21 O2 117.3(4) . .
C21 C22 C23 120.2(4) . .
C14 C13 C12 119.0(3) . .
O12 N11 O11 124.4(4) . .
O12 N11 C24 118.3(4) . .
O11 N11 C24 117.3(4) . .
C25 C24 C23 121.1(4) . .
C25 C24 N11 118.1(4) . .
C23 C24 N11 120.8(4) . .
C24 C23 C22 119.2(4) . .
C15 C16 C11 120.9(3) . .
C24 C25 C26 119.6(4) . .
C21 C26 C25 119.7(5) . .
P1 O4 Zn1 155.66(13) . 1_545
C33A C34 C32 86.4(4) . .
C33A C34 C33 53.3(4) . .
C32 C34 C33 116.9(4) . .
C33A C34 C32A 116.3(4) . .
C32 C34 C32A 60.2(4) . .
C33 C34 C32A 93.6(4) . .
C33A C34 C34 124.8(4) . 2
C32 C34 C34 123.1(3) . 2
C33 C34 C34 119.8(3) . 2
C32A C34 C34 118.8(4) . 2
C35 C35A N1 66.7(5) . .
C35 C35A C33A 89.9(6) . .
N1 C35A C33A 124.2(5) . .
C35 C35A C36 99.1(5) . .
N1 C35A C36 48.3(3) . .
C33A C35A C36 91.2(5) . .
C35 C35A C33 48.2(4) . .
N1 C35A C33 98.3(4) . .
C33A C35A C33 41.7(4) . .
C36 C35A C33 96.0(4) . .
C33 C33A C34 64.6(4) . .
C33 C33A C35A 90.5(6) . .
C34 C33A C35A 121.6(5) . .
C33 C33A C35 50.8(4) . .
C34 C33A C35 98.2(4) . .
C35A C33A C35 39.8(4) . .
C33 C33A C32 96.7(5) . .
C34 C33A C32 47.4(3) . .
C35A C33A C32 89.2(5) . .
C35 C33A C32 94.5(4) . .
N1 C36 C32 122.4(6) . .
N1 C36 C36A 61.5(4) . .
C32 C36 C36A 88.3(5) . .
N1 C36 C35A 44.8(3) . .
C32 C36 C35A 92.4(5) . .
C36A C36 C35A 89.9(5) . .
N1 C36 C32A 91.6(4) . .
C32 C36 C32A 44.8(4) . .
C36A C36 C32A 43.5(3) . .
C35A C36 C32A 91.2(4) . .
C34 C32 C36 120.1(6) . .
C34 C32 C32A 60.7(4) . .
C36 C32 C32A 91.0(5) . .
C34 C32 C33A 46.2(3) . .
C36 C32 C33A 87.3(5) . .
C32A C32 C33A 90.3(5) . .
C34 C32 C36A 89.9(4) . .
C36 C32 C36A 46.8(4) . .
C32A C32 C36A 44.2(3) . .
C33A C32 C36A 88.8(4) . .
C36A C32A C32 90.2(5) . .
C36A C32A C34 119.7(5) . .
C32 C32A C34 59.2(4) . .
C36A C32A C36 46.0(4) . .
C32 C32A C36 44.2(3) . .
C34 C32A C36 88.4(4) . .
C32A C36A N1 121.2(5) . .
C32A C36A C36 90.5(5) . .
N1 C36A C36 56.1(3) . .
C32A C36A C32 45.6(4) . .
N1 C36A C32 88.4(4) . .
C36 C36A C32 45.0(3) . .
C32A C36A C35 92.0(4) . .
N1 C36A C35 41.7(3) . .
C36 C36A C35 81.4(4) . .
C32 C36A C35 85.7(4) . .
C35A C35 N1 61.1(5) . .
C35A C35 C33 93.9(6) . .
N1 C35 C33 123.7(6) . .
C35A C35 C33A 50.3(5) . .
N1 C35 C33A 96.0(5) . .
C33 C35 C33A 43.6(4) . .
C35A C35 C36A 89.6(5) . .
N1 C35 C36A 45.3(3) . .
C33 C35 C36A 89.8(5) . .
C33A C35 C36A 90.4(4) . .
C33A C33 C35 85.7(6) . .
C33A C33 C34 62.1(4) . .
C35 C33 C34 119.0(6) . .
C33A C33 C35A 47.8(4) . .
C35 C33 C35A 37.9(4) . .
C34 C33 C35A 93.5(4) . .

loop_
_geom_bond_atom_site_label_1
_geom_bond_atom_site_label_2
_geom_bond_distance
_geom_bond_site_symmetry_2
Zn1 O3 2.0423(19) .
Zn1 O3 2.0423(19) 5
Zn1 O4 2.117(2) 1_565
Zn1 O4 2.117(2) 5_545
Zn1 N1 2.213(2) 5
Zn1 N1 2.213(2) .
P1 O4 1.458(2) .
P1 O3 1.463(2) .
P1 O1 1.590(2) .
P1 O2 1.598(2) .
O2 C21 1.383(4) .
O1 C11 1.378(4) .
N1 C35A 1.270(6) .
N1 C35 1.332(7) .
N1 C36 1.345(7) .
N1 C36A 1.424(6) .
C14 C15 1.364(5) .
C14 C13 1.368(4) .
C14 N21 1.464(4) .
C11 C16 1.371(4) .
C11 C12 1.379(4) .
N21 O22 1.212(4) .
N21 O21 1.217(4) .
C15 C16 1.367(5) .
C12 C13 1.373(5) .
O12 N11 1.197(5) .
C21 C22 1.338(5) .
C21 C26 1.339(6) .
C22 C23 1.367(5) .
O11 N11 1.217(5) .
N11 C24 1.463(5) .
C24 C25 1.332(6) .
C24 C23 1.337(5) .
C25 C26 1.371(7) .
O4 Zn1 2.117(2) 1_545
C34 C33A 1.364(7) .
C34 C32 1.391(7) .
C34 C33 1.394(7) .
C34 C32A 1.412(6) .
C34 C34 1.488(5) 2
C35A C35 1.146(8) .
C35A C33A 1.379(8) .
C35A C36 1.799(9) .
C35A C33 1.862(9) .
C33A C33 1.238(9) .
C33A C35 1.791(9) .
C33A C32 1.885(9) .
C36 C32 1.391(8) .
C36 C36A 1.434(9) .
C36 C32A 1.994(9) .
C32 C32A 1.406(9) .
C32 C36A 1.967(9) .
C32A C36A 1.372(8) .
C36A C35 2.000(9) .
C35 C33 1.391(9) .
